data_4025320
loop_
_publ_author_name
'Alejandro Dorazco-Gonz\'alez'
'Herbert H\"opfl'
'Felipe Medrano'
'Anatoly K. Yatsimirsky'

_publ_section_title
;
 Recognition of Anions and Neutral Guests by Dicationic
 Pyridine-2,6-dicarboxamide Receptors
;
_journal_name_full 'Journal of Organic Chemistry'
_journal_page_first 2259
_journal_page_last 2273
_journal_paper_doi 10.1021/jo100037m
_journal_volume 75
_journal_year 2010
_chemical_formula_moiety 'C27 H23 N5 O2, 2(C F3 O3 S)'
_chemical_formula_sum 'C29 H23 F6 N5 O8 S2'
_chemical_formula_weight 747.64
_chemical_name_systematic
;
 ?
;
_space_group_IT_number 2
_symmetry_cell_setting triclinic
_symmetry_space_group_name_Hall '-P 1'
_symmetry_space_group_name_H-M 'P -1'
_atom_sites_solution_hydrogens geom
_atom_sites_solution_primary direct
_atom_sites_solution_secondary difmap
_audit_creation_method SHELXL-97
_cell_angle_alpha 82.769(3)
_cell_angle_beta 79.205(3)
_cell_angle_gamma 68.923(2)
_cell_formula_units_Z 2
_cell_length_a 11.4049(18)
_cell_length_b 11.4366(18)
_cell_length_c 12.666(2)
_cell_measurement_reflns_used 5359
_cell_measurement_temperature 100(2)
_cell_measurement_theta_max 28.29
_cell_measurement_theta_min 2.20
_cell_volume 1511.2(4)
_computing_cell_refinement 'Bruker SAINT'
_computing_data_collection 'Bruker SMART'
_computing_data_reduction 'Bruker SAINT'
_computing_molecular_graphics 'Bruker SHELXTL'
_computing_publication_material 'Bruker SHELXTL'
_computing_structure_refinement 'SHELXL-97 (Sheldrick, 1997)'
_computing_structure_solution 'SHELXS-97 (Sheldrick, 1990)'
_diffrn_ambient_temperature 100(2)
_diffrn_measured_fraction_theta_full 0.996
_diffrn_measured_fraction_theta_max 0.996
_diffrn_measurement_device_type 'CCD area detector'
_diffrn_measurement_method 'phi and omega scans'
_diffrn_radiation_monochromator graphite
_diffrn_radiation_source 'fine-focus sealed tube'
_diffrn_radiation_type MoK\a
_diffrn_radiation_wavelength 0.71073
_diffrn_reflns_av_R_equivalents 0.0468
_diffrn_reflns_av_sigmaI/netI 0.0617
_diffrn_reflns_limit_h_max 13
_diffrn_reflns_limit_h_min -13
_diffrn_reflns_limit_k_max 13
_diffrn_reflns_limit_k_min -13
_diffrn_reflns_limit_l_max 15
_diffrn_reflns_limit_l_min -14
_diffrn_reflns_number 14489
_diffrn_reflns_theta_full 25.00
_diffrn_reflns_theta_max 25.00
_diffrn_reflns_theta_min 1.64
_exptl_absorpt_coefficient_mu 0.275
_exptl_absorpt_correction_T_max 0.95
_exptl_absorpt_correction_T_min 0.93
_exptl_absorpt_correction_type multi-scan
_exptl_absorpt_process_details SADABS
_exptl_crystal_colour colorless
_exptl_crystal_density_diffrn 1.643
_exptl_crystal_density_method 'not measured'
_exptl_crystal_description 'rectangular prism'
_exptl_crystal_F_000 764
_exptl_crystal_size_max 0.28
_exptl_crystal_size_mid 0.24
_exptl_crystal_size_min 0.20
_refine_diff_density_max 0.546
_refine_diff_density_min -0.351
_refine_diff_density_rms 0.080
_refine_ls_extinction_method none
_refine_ls_goodness_of_fit_ref 1.081
_refine_ls_hydrogen_treatment mixed
_refine_ls_matrix_type full
_refine_ls_number_parameters 459
_refine_ls_number_reflns 5298
_refine_ls_number_restraints 2
_refine_ls_restrained_S_all 1.081
_refine_ls_R_factor_all 0.0817
_refine_ls_R_factor_gt 0.0620
_refine_ls_shift/su_max 0.000
_refine_ls_shift/su_mean 0.000
_refine_ls_structure_factor_coef Fsqd
_refine_ls_weighting_details 'calc w=1/[\s^2^(Fo^2^)+(0.0560P)^2^+1.6583P] where P=(Fo^2^+2Fc^2^)/3'
_refine_ls_weighting_scheme calc
_refine_ls_wR_factor_gt 0.1300
_refine_ls_wR_factor_ref 0.1385
_reflns_number_gt 4162
_reflns_number_total 5298
_reflns_threshold_expression >2sigma(I)
_cod_data_source_file jo100037m_si_002.cif
_cod_data_source_block r3ramonm
_cod_depositor_comments
;
The following automatic conversions were performed:

'_symmetry_cell_setting' value 'Triclinic' changed to 'triclinic'
according to the built-in table from CIF Core dictionary named
'cif_core.dic' version 2.4.1 from 2010-06-29.

Automatic conversion script
Id: cif_fix_values 1646 2011-03-28 12:23:43Z adriana 
;
_cod_database_code 4025320

loop_
_symmetry_equiv_pos_as_xyz
'x, y, z'
'-x, -y, -z'

loop_
_atom_site_label
_atom_site_type_symbol
_atom_site_fract_x
_atom_site_fract_y
_atom_site_fract_z
_atom_site_U_iso_or_equiv
_atom_site_adp_type
_atom_site_occupancy
_atom_site_symmetry_multiplicity
_atom_site_calc_flag
_atom_site_refinement_flags
_atom_site_disorder_assembly
_atom_site_disorder_group
N1 N 0.6637(3) 0.1688(3) 0.7280(2) 0.0140(6) Uani 1 1 d . . .
N2 N 0.5288(3) 0.2914(3) 0.9107(2) 0.0175(7) Uani 1 1 d D . .
H2' H 0.500(3) 0.273(3) 0.860(2) 0.026 Uiso 1 1 d D . .
N3 N 0.2363(3) 0.4892(3) 1.0628(2) 0.0147(6) Uani 1 1 d . . .
N4 N 0.5326(3) 0.1598(3) 0.5723(2) 0.0147(6) Uani 1 1 d D . .
H4' H 0.499(3) 0.194(3) 0.6324(15) 0.022 Uiso 1 1 d D . .
N5 N 0.2311(3) 0.2538(3) 0.4747(2) 0.0145(6) Uani 1 1 d . . .
O1 O 0.7165(2) 0.2695(2) 0.96244(18) 0.0203(6) Uani 1 1 d . . .
O2 O 0.7176(2) 0.0348(2) 0.47708(18) 0.0185(6) Uani 1 1 d . . .
C1 C 0.7309(3) 0.1043(3) 0.6423(3) 0.0151(8) Uani 1 1 d . . .
C2 C 0.8619(3) 0.0468(3) 0.6278(3) 0.0184(8) Uani 1 1 d . . .
H2 H 0.9054 0.0017 0.5657 0.022 Uiso 1 1 calc R . .
C3 C 0.9283(4) 0.0562(3) 0.7051(3) 0.0217(8) Uani 1 1 d . . .
H3 H 1.0183 0.0184 0.6972 0.026 Uiso 1 1 calc R . .
C4 C 0.8609(3) 0.1217(3) 0.7938(3) 0.0199(8) Uani 1 1 d . . .
H4 H 0.9035 0.1298 0.8487 0.024 Uiso 1 1 calc R . .
C5 C 0.7295(3) 0.1761(3) 0.8020(3) 0.0159(8) Uani 1 1 d . . .
C6 C 0.6578(3) 0.2498(3) 0.8998(3) 0.0160(8) Uani 1 1 d . . .
C7 C 0.4479(3) 0.3591(3) 0.9973(3) 0.0154(8) Uani 1 1 d . . .
C8 C 0.3208(3) 0.4279(3) 0.9840(3) 0.0173(8) Uani 1 1 d . . .
H8 H 0.2951 0.4302 0.9164 0.021 Uiso 1 1 calc R . .
C9 C 0.2675(3) 0.4921(3) 1.1632(3) 0.0164(8) Uani 1 1 d . . .
C10 C 0.1765(3) 0.5572(3) 1.2467(3) 0.0187(8) Uani 1 1 d . . .
H10 H 0.0901 0.5983 1.2372 0.022 Uiso 1 1 calc R . .
C11 C 0.2157(3) 0.5597(3) 1.3425(3) 0.0189(8) Uani 1 1 d . . .
H11 H 0.1550 0.6026 1.3997 0.023 Uiso 1 1 calc R . .
C12 C 0.3427(3) 0.5007(3) 1.3579(3) 0.0201(8) Uani 1 1 d . . .
H12 H 0.3675 0.5050 1.4244 0.024 Uiso 1 1 calc R . .
C13 C 0.4308(3) 0.4368(3) 1.2770(3) 0.0186(8) Uani 1 1 d . . .
H13 H 0.5167 0.3963 1.2880 0.022 Uiso 1 1 calc R . .
C14 C 0.3958(3) 0.4302(3) 1.1774(3) 0.0161(8) Uani 1 1 d . . .
C15 C 0.4845(3) 0.3615(3) 1.0944(3) 0.0193(8) Uani 1 1 d . . .
H15 H 0.5697 0.3167 1.1055 0.023 Uiso 1 1 calc R . .
C16 C 0.6607(3) 0.0954(3) 0.5558(3) 0.0150(8) Uani 1 1 d . . .
C17 C 0.4490(3) 0.1726(3) 0.5001(3) 0.0142(7) Uani 1 1 d . . .
C18 C 0.3193(3) 0.2325(3) 0.5367(3) 0.0152(8) Uani 1 1 d . . .
H18 H 0.2937 0.2588 0.6082 0.018 Uiso 1 1 calc R . .
C19 C 0.2618(3) 0.2195(3) 0.3690(3) 0.0168(8) Uani 1 1 d . . .
C20 C 0.1681(3) 0.2490(3) 0.3019(3) 0.0185(8) Uani 1 1 d . . .
H20 H 0.0818 0.2953 0.3273 0.022 Uiso 1 1 calc R . .
C21 C 0.2043(4) 0.2093(3) 0.1990(3) 0.0222(9) Uani 1 1 d . . .
H21 H 0.1422 0.2299 0.1526 0.027 Uiso 1 1 calc R . .
C22 C 0.3304(4) 0.1395(3) 0.1612(3) 0.0217(9) Uani 1 1 d . . .
H22 H 0.3527 0.1110 0.0904 0.026 Uiso 1 1 calc R . .
C23 C 0.4220(3) 0.1120(3) 0.2253(3) 0.0192(8) Uani 1 1 d . . .
H23 H 0.5075 0.0645 0.1985 0.023 Uiso 1 1 calc R . .
C24 C 0.3915(3) 0.1530(3) 0.3306(3) 0.0156(8) Uani 1 1 d . . .
C25 C 0.4844(3) 0.1313(3) 0.3971(3) 0.0162(8) Uani 1 1 d . . .
H25 H 0.5714 0.0883 0.3710 0.019 Uiso 1 1 calc R . .
C26 C 0.1048(3) 0.5614(4) 1.0428(3) 0.0211(8) Uani 1 1 d . . .
H26A H 0.0972 0.5520 0.9688 0.032 Uiso 1 1 calc R . .
H26B H 0.0851 0.6503 1.0532 0.032 Uiso 1 1 calc R . .
H26C H 0.0451 0.5296 1.0933 0.032 Uiso 1 1 calc R . .
C27 C 0.0961(3) 0.3084(3) 0.5209(3) 0.0206(8) Uani 1 1 d . . .
H27A H 0.0892 0.3264 0.5959 0.031 Uiso 1 1 calc R . .
H27B H 0.0531 0.2487 0.5183 0.031 Uiso 1 1 calc R . .
H27C H 0.0560 0.3864 0.4793 0.031 Uiso 1 1 calc R . .
C28 C 0.7775(3) 0.3066(3) 0.3512(3) 0.0222(8) Uani 1 1 d . . .
F1 F 0.6791(2) 0.32221(19) 0.43034(17) 0.0282(5) Uani 1 1 d . . .
F2 F 0.8800(2) 0.2216(2) 0.38704(19) 0.0332(6) Uani 1 1 d . . .
F3 F 0.7536(2) 0.2563(2) 0.27093(18) 0.0342(6) Uani 1 1 d . . .
S1 S 0.80327(9) 0.45527(8) 0.30628(7) 0.0187(2) Uani 1 1 d . . .
O3 O 0.8392(2) 0.4842(2) 0.40001(19) 0.0254(6) Uani 1 1 d . . .
O4 O 0.9037(3) 0.4224(3) 0.21613(19) 0.0302(7) Uani 1 1 d . . .
O5 O 0.6810(2) 0.5373(2) 0.2806(2) 0.0301(7) Uani 1 1 d . . .
C29 C 0.7849(4) 0.9535(4) 0.1046(3) 0.0235(9) Uani 1 1 d . . .
F4 F 0.6988(2) 1.01186(19) 0.03943(17) 0.0270(5) Uani 1 1 d . . .
F5 F 0.8987(2) 0.9459(2) 0.05010(19) 0.0364(6) Uani 1 1 d . . .
F6 F 0.7606(2) 1.0259(2) 0.18640(18) 0.0364(6) Uani 1 1 d . . .
S2 S 0.77861(8) 0.79751(8) 0.15253(7) 0.0172(2) Uani 1 1 d . . .
O6 O 0.8695(2) 0.7534(2) 0.2264(2) 0.0274(6) Uani 1 1 d . . .
O7 O 0.6477(2) 0.8241(2) 0.2020(2) 0.0259(6) Uani 1 1 d . . .
O8 O 0.8141(2) 0.7325(2) 0.05492(19) 0.0221(6) Uani 1 1 d . . .

loop_
_atom_site_aniso_label
_atom_site_aniso_U_11
_atom_site_aniso_U_22
_atom_site_aniso_U_33
_atom_site_aniso_U_23
_atom_site_aniso_U_13
_atom_site_aniso_U_12
N1 0.0164(16) 0.0132(15) 0.0120(15) 0.0003(12) -0.0016(12) -0.0052(12)
N2 0.0182(17) 0.0224(17) 0.0127(16) -0.0023(13) -0.0042(13) -0.0069(13)
N3 0.0184(16) 0.0180(16) 0.0107(15) 0.0007(12) -0.0040(12) -0.0096(13)
N4 0.0143(16) 0.0191(16) 0.0098(15) -0.0047(12) 0.0007(12) -0.0049(13)
N5 0.0163(16) 0.0128(15) 0.0128(15) -0.0004(12) -0.0039(12) -0.0024(12)
O1 0.0245(14) 0.0252(14) 0.0165(13) -0.0025(11) -0.0051(11) -0.0136(12)
O2 0.0190(14) 0.0190(13) 0.0149(13) -0.0035(11) 0.0003(11) -0.0042(11)
C1 0.0186(19) 0.0106(17) 0.0153(18) 0.0026(14) -0.0021(15) -0.0055(15)
C2 0.021(2) 0.0163(19) 0.0179(19) -0.0036(15) -0.0001(15) -0.0073(16)
C3 0.018(2) 0.020(2) 0.024(2) -0.0024(16) -0.0034(16) -0.0023(16)
C4 0.024(2) 0.020(2) 0.019(2) -0.0016(16) -0.0097(16) -0.0086(17)
C5 0.020(2) 0.0156(18) 0.0138(18) 0.0002(14) -0.0021(15) -0.0096(16)
C6 0.022(2) 0.0134(18) 0.0146(18) 0.0061(14) -0.0068(15) -0.0094(16)
C7 0.021(2) 0.0152(18) 0.0134(18) -0.0005(14) -0.0039(15) -0.0093(15)
C8 0.025(2) 0.0207(19) 0.0130(18) 0.0000(15) -0.0044(15) -0.0160(17)
C9 0.023(2) 0.0182(19) 0.0117(18) 0.0017(14) -0.0033(15) -0.0125(16)
C10 0.0168(19) 0.0186(19) 0.0195(19) 0.0029(15) -0.0044(15) -0.0052(16)
C11 0.024(2) 0.0203(19) 0.0132(18) -0.0004(15) -0.0015(15) -0.0088(16)
C12 0.027(2) 0.021(2) 0.0139(19) 0.0016(15) -0.0070(16) -0.0094(17)
C13 0.0173(19) 0.022(2) 0.0175(19) -0.0010(15) -0.0050(15) -0.0063(16)
C14 0.020(2) 0.0143(18) 0.0142(18) 0.0016(14) -0.0036(15) -0.0067(15)
C15 0.018(2) 0.0194(19) 0.022(2) -0.0018(15) -0.0044(16) -0.0071(16)
C16 0.019(2) 0.0113(17) 0.0132(18) 0.0033(15) -0.0004(15) -0.0061(15)
C17 0.0167(19) 0.0133(17) 0.0142(18) 0.0006(14) -0.0031(14) -0.0074(15)
C18 0.025(2) 0.0119(17) 0.0100(17) 0.0011(14) -0.0048(15) -0.0069(15)
C19 0.024(2) 0.0118(18) 0.0153(18) 0.0014(14) -0.0033(15) -0.0078(16)
C20 0.021(2) 0.0195(19) 0.0161(19) 0.0015(15) -0.0049(15) -0.0082(16)
C21 0.031(2) 0.023(2) 0.019(2) 0.0061(16) -0.0120(17) -0.0156(18)
C22 0.036(2) 0.019(2) 0.0140(19) 0.0000(15) -0.0060(17) -0.0133(18)
C23 0.022(2) 0.0185(19) 0.0140(19) -0.0021(15) 0.0007(15) -0.0050(16)
C24 0.021(2) 0.0120(17) 0.0144(18) 0.0023(14) -0.0029(15) -0.0073(15)
C25 0.0147(19) 0.0165(18) 0.0154(18) 0.0006(14) -0.0027(14) -0.0036(15)
C26 0.018(2) 0.032(2) 0.0139(18) -0.0043(16) -0.0046(15) -0.0079(17)
C27 0.020(2) 0.022(2) 0.020(2) -0.0019(16) -0.0057(16) -0.0056(16)
C28 0.020(2) 0.021(2) 0.024(2) -0.0030(16) -0.0039(17) -0.0050(17)
F1 0.0274(13) 0.0250(12) 0.0311(13) 0.0018(10) 0.0026(10) -0.0125(10)
F2 0.0263(13) 0.0213(12) 0.0496(15) 0.0089(11) -0.0110(11) -0.0065(10)
F3 0.0416(15) 0.0304(13) 0.0369(14) -0.0128(11) -0.0069(11) -0.0160(11)
S1 0.0243(5) 0.0192(5) 0.0144(5) 0.0017(4) -0.0056(4) -0.0094(4)
O3 0.0371(16) 0.0263(15) 0.0181(14) 0.0011(11) -0.0077(12) -0.0165(13)
O4 0.0386(17) 0.0377(17) 0.0165(14) 0.0019(12) -0.0002(12) -0.0189(14)
O5 0.0297(16) 0.0249(15) 0.0366(17) 0.0075(13) -0.0128(13) -0.0098(13)
C29 0.026(2) 0.026(2) 0.022(2) -0.0011(17) -0.0072(17) -0.0109(18)
F4 0.0354(13) 0.0221(12) 0.0262(12) 0.0068(9) -0.0129(10) -0.0118(10)
F5 0.0285(13) 0.0410(14) 0.0433(15) 0.0043(11) -0.0018(11) -0.0204(11)
F6 0.0524(16) 0.0286(13) 0.0358(14) -0.0100(11) -0.0127(12) -0.0174(12)
S2 0.0192(5) 0.0176(5) 0.0134(5) 0.0006(4) -0.0031(4) -0.0048(4)
O6 0.0298(16) 0.0286(15) 0.0188(14) -0.0017(12) -0.0085(12) -0.0017(12)
O7 0.0261(15) 0.0225(14) 0.0260(15) 0.0052(11) -0.0006(12) -0.0083(12)
O8 0.0281(15) 0.0213(14) 0.0176(13) -0.0033(11) -0.0070(11) -0.0069(12)

loop_
_atom_type_symbol
_atom_type_description
_atom_type_scat_dispersion_real
_atom_type_scat_dispersion_imag
_atom_type_scat_source
C C 0.0033 0.0016 'International Tables Vol C Tables 4.2.6.8 and 6.1.1.4'
H H 0.0000 0.0000 'International Tables Vol C Tables 4.2.6.8 and 6.1.1.4'
N N 0.0061 0.0033 'International Tables Vol C Tables 4.2.6.8 and 6.1.1.4'
O O 0.0106 0.0060 'International Tables Vol C Tables 4.2.6.8 and 6.1.1.4'
F F 0.0171 0.0103 'International Tables Vol C Tables 4.2.6.8 and 6.1.1.4'
S S 0.1246 0.1234 'International Tables Vol C Tables 4.2.6.8 and 6.1.1.4'

loop_
_geom_angle_atom_site_label_1
_geom_angle_atom_site_label_2
_geom_angle_atom_site_label_3
_geom_angle
_geom_angle_site_symmetry_1
_geom_angle_site_symmetry_3
_geom_angle_publ_flag
C5 N1 C1 116.5(3) . . ?
C6 N2 C7 123.7(3) . . ?
C8 N3 C9 122.3(3) . . ?
C8 N3 C26 119.2(3) . . ?
C9 N3 C26 118.5(3) . . ?
C16 N4 C17 125.5(3) . . ?
C18 N5 C19 122.0(3) . . ?
C18 N5 C27 119.2(3) . . ?
C19 N5 C27 118.7(3) . . ?
N1 C1 C2 123.6(3) . . ?
N1 C1 C16 118.3(3) . . ?
C2 C1 C16 118.1(3) . . ?
C3 C2 C1 118.9(3) . . ?
C4 C3 C2 118.3(3) . . ?
C3 C4 C5 119.0(3) . . ?
N1 C5 C4 123.7(3) . . ?
N1 C5 C6 118.5(3) . . ?
C4 C5 C6 117.9(3) . . ?
O1 C6 N2 124.0(3) . . ?
O1 C6 C5 119.7(3) . . ?
N2 C6 C5 116.3(3) . . ?
C15 C7 N2 124.3(3) . . ?
C15 C7 C8 118.1(3) . . ?
N2 C7 C8 117.7(3) . . ?
N3 C8 C7 121.9(3) . . ?
N3 C9 C10 121.8(3) . . ?
N3 C9 C14 117.3(3) . . ?
C10 C9 C14 120.9(3) . . ?
C11 C10 C9 118.3(3) . . ?
C10 C11 C12 121.8(3) . . ?
C13 C12 C11 119.9(3) . . ?
C12 C13 C14 120.8(3) . . ?
C15 C14 C13 121.6(3) . . ?
C15 C14 C9 120.1(3) . . ?
C13 C14 C9 118.3(3) . . ?
C7 C15 C14 120.2(3) . . ?
O2 C16 N4 124.2(3) . . ?
O2 C16 C1 120.7(3) . . ?
N4 C16 C1 115.0(3) . . ?
C25 C17 N4 125.2(3) . . ?
C25 C17 C18 118.3(3) . . ?
N4 C17 C18 116.5(3) . . ?
N5 C18 C17 122.2(3) . . ?
N5 C19 C20 121.5(3) . . ?
N5 C19 C24 117.6(3) . . ?
C20 C19 C24 120.9(3) . . ?
C21 C20 C19 118.6(3) . . ?
C20 C21 C22 121.3(3) . . ?
C23 C22 C21 120.4(3) . . ?
C22 C23 C24 120.9(3) . . ?
C23 C24 C25 122.4(3) . . ?
C23 C24 C19 117.7(3) . . ?
C25 C24 C19 119.8(3) . . ?
C17 C25 C24 120.0(3) . . ?
F1 C28 F2 108.0(3) . . ?
F1 C28 F3 107.3(3) . . ?
F2 C28 F3 106.9(3) . . ?
F1 C28 S1 111.3(2) . . ?
F2 C28 S1 111.2(2) . . ?
F3 C28 S1 111.7(2) . . ?
O4 S1 O3 114.80(16) . . ?
O4 S1 O5 115.55(16) . . ?
O3 S1 O5 115.19(16) . . ?
O4 S1 C28 103.28(16) . . ?
O3 S1 C28 101.98(16) . . ?
O5 S1 C28 103.37(16) . . ?
F5 C29 F6 107.9(3) . . ?
F5 C29 F4 107.8(3) . . ?
F6 C29 F4 107.5(3) . . ?
F5 C29 S2 111.3(3) . . ?
F6 C29 S2 111.3(3) . . ?
F4 C29 S2 110.9(2) . . ?
O6 S2 O8 115.44(15) . . ?
O6 S2 O7 114.87(15) . . ?
O8 S2 O7 114.89(16) . . ?
O6 S2 C29 103.11(16) . . ?
O8 S2 C29 102.91(16) . . ?
O7 S2 C29 103.08(16) . . ?

loop_
_geom_bond_atom_site_label_1
_geom_bond_atom_site_label_2
_geom_bond_distance
_geom_bond_site_symmetry_2
_geom_bond_publ_flag
N1 C5 1.333(4) . ?
N1 C1 1.340(4) . ?
N2 C6 1.359(4) . ?
N2 C7 1.405(4) . ?
N3 C8 1.321(4) . ?
N3 C9 1.390(4) . ?
N3 C26 1.481(4) . ?
N4 C16 1.368(4) . ?
N4 C17 1.400(4) . ?
N5 C18 1.326(4) . ?
N5 C19 1.388(4) . ?
N5 C27 1.472(4) . ?
O1 C6 1.216(4) . ?
O2 C16 1.226(4) . ?
C1 C2 1.385(5) . ?
C1 C16 1.505(5) . ?
C2 C3 1.381(5) . ?
C3 C4 1.374(5) . ?
C4 C5 1.389(5) . ?
C5 C6 1.517(5) . ?
C7 C15 1.377(5) . ?
C7 C8 1.410(5) . ?
C9 C10 1.408(5) . ?
C9 C14 1.413(5) . ?
C10 C11 1.376(5) . ?
C11 C12 1.400(5) . ?
C12 C13 1.367(5) . ?
C13 C14 1.412(5) . ?
C14 C15 1.408(5) . ?
C17 C25 1.382(5) . ?
C17 C18 1.403(5) . ?
C19 C20 1.409(5) . ?
C19 C24 1.421(5) . ?
C20 C21 1.374(5) . ?
C21 C22 1.396(5) . ?
C22 C23 1.366(5) . ?
C23 C24 1.409(5) . ?
C24 C25 1.409(5) . ?
C28 F1 1.333(4) . ?
C28 F2 1.337(4) . ?
C28 F3 1.342(4) . ?
C28 S1 1.831(4) . ?
S1 O4 1.437(3) . ?
S1 O3 1.438(3) . ?
S1 O5 1.443(3) . ?
C29 F5 1.330(4) . ?
C29 F6 1.334(4) . ?
C29 F4 1.336(4) . ?
C29 S2 1.832(4) . ?
S2 O6 1.439(3) . ?
S2 O8 1.439(2) . ?
S2 O7 1.444(3) . ?

loop_
_geom_torsion_atom_site_label_1
_geom_torsion_atom_site_label_2
_geom_torsion_atom_site_label_3
_geom_torsion_atom_site_label_4
_geom_torsion
_geom_torsion_site_symmetry_1
_geom_torsion_site_symmetry_2
_geom_torsion_site_symmetry_3
_geom_torsion_site_symmetry_4
_geom_torsion_publ_flag
C5 N1 C1 C2 -0.2(5) . . . . ?
C5 N1 C1 C16 -179.1(3) . . . . ?
N1 C1 C2 C3 -0.3(5) . . . . ?
C16 C1 C2 C3 178.6(3) . . . . ?
C1 C2 C3 C4 0.5(5) . . . . ?
C2 C3 C4 C5 -0.3(5) . . . . ?
C1 N1 C5 C4 0.4(5) . . . . ?
C1 N1 C5 C6 179.1(3) . . . . ?
C3 C4 C5 N1 -0.2(5) . . . . ?
C3 C4 C5 C6 -178.9(3) . . . . ?
C7 N2 C6 O1 -1.8(5) . . . . ?
C7 N2 C6 C5 178.9(3) . . . . ?
N1 C5 C6 O1 -172.0(3) . . . . ?
C4 C5 C6 O1 6.8(5) . . . . ?
N1 C5 C6 N2 7.4(4) . . . . ?
C4 C5 C6 N2 -173.9(3) . . . . ?
C6 N2 C7 C15 -19.2(5) . . . . ?
C6 N2 C7 C8 161.6(3) . . . . ?
C9 N3 C8 C7 1.2(5) . . . . ?
C26 N3 C8 C7 179.0(3) . . . . ?
C15 C7 C8 N3 -2.7(5) . . . . ?
N2 C7 C8 N3 176.6(3) . . . . ?
C8 N3 C9 C10 -179.6(3) . . . . ?
C26 N3 C9 C10 2.6(5) . . . . ?
C8 N3 C9 C14 2.4(5) . . . . ?
C26 N3 C9 C14 -175.4(3) . . . . ?
N3 C9 C10 C11 -177.5(3) . . . . ?
C14 C9 C10 C11 0.4(5) . . . . ?
C9 C10 C11 C12 0.6(5) . . . . ?
C10 C11 C12 C13 -1.1(5) . . . . ?
C11 C12 C13 C14 0.5(5) . . . . ?
C12 C13 C14 C15 -178.0(3) . . . . ?
C12 C13 C14 C9 0.4(5) . . . . ?
N3 C9 C14 C15 -4.4(5) . . . . ?
C10 C9 C14 C15 177.6(3) . . . . ?
N3 C9 C14 C13 177.1(3) . . . . ?
C10 C9 C14 C13 -0.9(5) . . . . ?
N2 C7 C15 C14 -178.7(3) . . . . ?
C8 C7 C15 C14 0.6(5) . . . . ?
C13 C14 C15 C7 -178.6(3) . . . . ?
C9 C14 C15 C7 3.0(5) . . . . ?
C17 N4 C16 O2 -4.0(5) . . . . ?
C17 N4 C16 C1 175.5(3) . . . . ?
N1 C1 C16 O2 -178.2(3) . . . . ?
C2 C1 C16 O2 2.9(5) . . . . ?
N1 C1 C16 N4 2.4(4) . . . . ?
C2 C1 C16 N4 -176.6(3) . . . . ?
C16 N4 C17 C25 -5.9(5) . . . . ?
C16 N4 C17 C18 174.2(3) . . . . ?
C19 N5 C18 C17 -0.9(5) . . . . ?
C27 N5 C18 C17 175.3(3) . . . . ?
C25 C17 C18 N5 -2.1(5) . . . . ?
N4 C17 C18 N5 177.8(3) . . . . ?
C18 N5 C19 C20 -176.3(3) . . . . ?
C27 N5 C19 C20 7.5(5) . . . . ?
C18 N5 C19 C24 3.9(5) . . . . ?
C27 N5 C19 C24 -172.3(3) . . . . ?
N5 C19 C20 C21 -178.3(3) . . . . ?
C24 C19 C20 C21 1.6(5) . . . . ?
C19 C20 C21 C22 1.0(5) . . . . ?
C20 C21 C22 C23 -1.9(5) . . . . ?
C21 C22 C23 C24 0.1(5) . . . . ?
C22 C23 C24 C25 -177.0(3) . . . . ?
C22 C23 C24 C19 2.4(5) . . . . ?
N5 C19 C24 C23 176.6(3) . . . . ?
C20 C19 C24 C23 -3.2(5) . . . . ?
N5 C19 C24 C25 -4.0(5) . . . . ?
C20 C19 C24 C25 176.2(3) . . . . ?
N4 C17 C25 C24 -178.1(3) . . . . ?
C18 C17 C25 C24 1.8(5) . . . . ?
C23 C24 C25 C17 -179.4(3) . . . . ?
C19 C24 C25 C17 1.2(5) . . . . ?
F1 C28 S1 O4 -175.0(2) . . . . ?
F2 C28 S1 O4 64.4(3) . . . . ?
F3 C28 S1 O4 -55.0(3) . . . . ?
F1 C28 S1 O3 65.6(3) . . . . ?
F2 C28 S1 O3 -55.0(3) . . . . ?
F3 C28 S1 O3 -174.4(2) . . . . ?
F1 C28 S1 O5 -54.3(3) . . . . ?
F2 C28 S1 O5 -174.8(2) . . . . ?
F3 C28 S1 O5 65.8(3) . . . . ?
F5 C29 S2 O6 64.1(3) . . . . ?
F6 C29 S2 O6 -56.4(3) . . . . ?
F4 C29 S2 O6 -176.0(2) . . . . ?
F5 C29 S2 O8 -56.3(3) . . . . ?
F6 C29 S2 O8 -176.8(2) . . . . ?
F4 C29 S2 O8 63.6(3) . . . . ?
F5 C29 S2 O7 -176.1(2) . . . . ?
F6 C29 S2 O7 63.5(3) . . . . ?
F4 C29 S2 O7 -56.1(3) . . . . ?

loop_
_cod_related_entry_id
_cod_related_entry_database
_cod_related_entry_code
1 ChemSpider 30659166
